data_4118040
loop_
_publ_author_name
'Irene Bassanetti'
'Francesco Mezzadri'
'Angiolina Comotti'
'Piero Sozzani'
'Marcello Gennari'
'Gianluca Calestani'
'Luciano Marchi\`o'

_publ_section_title
;
 Influence of Anions in Silver Supramolecular Frameworks: Structural
 Characteristics and Sorption Properties.
;
_journal_name_full 'Journal of the American Chemical Society'
_journal_page_first 9142
_journal_page_last 9145
_journal_paper_doi 10.1021/ja303940d
_journal_volume 134
_journal_year 2012
_chemical_formula_moiety 'C138 H144 Cu6 B6 F24 N24 S6, 12(C H2 Cl2)'
_chemical_formula_sum 'C150 H168 B6 Cl24 Cu6 F24 N24 S6'
_chemical_formula_weight 4252.34
_chemical_name_systematic
;
 ?
;
_space_group_IT_number 203
_symmetry_cell_setting cubic
_symmetry_space_group_name_Hall '-F 2uv 2vw 3'
_symmetry_space_group_name_H-M 'F d -3 :2'
_atom_sites_solution_hydrogens geom
_atom_sites_solution_primary direct
_atom_sites_solution_secondary difmap
_audit_creation_method SHELXL-97
_cell_angle_alpha 90.00
_cell_angle_beta 90.00
_cell_angle_gamma 90.00
_cell_formula_units_Z 16
_cell_length_a 41.603(3)
_cell_length_b 41.603(3)
_cell_length_c 41.603(3)
_cell_measurement_reflns_used 6783
_cell_measurement_temperature 190(2)
_cell_measurement_theta_max 23.00
_cell_measurement_theta_min 1.38
_cell_volume 72007(9)
_computing_cell_refinement Saint
_computing_data_collection Smart
_computing_data_reduction Saint
_computing_structure_refinement 'SHELXL-97 (Sheldrick, 1997)'
_computing_structure_solution Sir97
_diffrn_ambient_temperature 190(2)
_diffrn_measured_fraction_theta_full 0.999
_diffrn_measured_fraction_theta_max 0.999
_diffrn_measurement_device_type 'Bruker Smart 1000 CCD'
_diffrn_measurement_method 'theta & omega scan'
_diffrn_radiation_monochromator graphite
_diffrn_radiation_source 'fine-focus sealed tube'
_diffrn_radiation_type MoK\a
_diffrn_radiation_wavelength 0.71073
_diffrn_reflns_av_R_equivalents 0.1961
_diffrn_reflns_av_sigmaI/netI 0.1464
_diffrn_reflns_limit_h_max 32
_diffrn_reflns_limit_h_min -45
_diffrn_reflns_limit_k_max 45
_diffrn_reflns_limit_k_min -45
_diffrn_reflns_limit_l_max 45
_diffrn_reflns_limit_l_min -45
_diffrn_reflns_number 84253
_diffrn_reflns_theta_full 23.00
_diffrn_reflns_theta_max 23.00
_diffrn_reflns_theta_min 1.38
_diffrn_standards_decay_% none
_exptl_absorpt_coefficient_mu 1.203
_exptl_absorpt_correction_T_max 1.000
_exptl_absorpt_correction_T_min 0.828
_exptl_absorpt_correction_type multi-scan
_exptl_absorpt_process_details SADABS
_exptl_crystal_colour colorless
_exptl_crystal_density_diffrn 1.569
_exptl_crystal_description prism
_exptl_crystal_F_000 34560
_exptl_crystal_size_max 0.15
_exptl_crystal_size_mid 0.13
_exptl_crystal_size_min 0.09
_platon_squeeze_details
;
;
_refine_diff_density_max 0.568
_refine_diff_density_min -0.298
_refine_diff_density_rms 0.079
_refine_ls_extinction_method none
_refine_ls_goodness_of_fit_ref 1.002
_refine_ls_hydrogen_treatment constr
_refine_ls_matrix_type full
_refine_ls_number_parameters 310
_refine_ls_number_reflns 4202
_refine_ls_number_restraints 15
_refine_ls_restrained_S_all 1.020
_refine_ls_R_factor_all 0.1400
_refine_ls_R_factor_gt 0.0594
_refine_ls_shift/su_max 0.001
_refine_ls_shift/su_mean 0.000
_refine_ls_structure_factor_coef Fsqd
_refine_ls_weighting_details 'calc w=1/[\s^2^(Fo^2^)+(0.0380P)^2^+0.0000P] where P=(Fo^2^+2Fc^2^)/3'
_refine_ls_weighting_scheme calc
_refine_ls_wR_factor_gt 0.1142
_refine_ls_wR_factor_ref 0.1243
_reflns_number_gt 1809
_reflns_number_total 4202
_reflns_threshold_expression >2sigma(I)
_cod_data_source_file ja303940d_si_006.cif
_cod_data_source_block ib37
_cod_original_sg_symbol_H-M 'F d -3'
_cod_database_code 4118040

loop_
_symmetry_equiv_pos_as_xyz
'x, y, z'
'-x+1/4, -y+1/4, z'
'x, -y+1/4, -z+1/4'
'-x+1/4, y, -z+1/4'
'y, z, x'
'-y+1/4, -z+1/4, x'
'y, -z+1/4, -x+1/4'
'-y+1/4, z, -x+1/4'
'z, x, y'
'-z+1/4, x, -y+1/4'
'-z+1/4, -x+1/4, y'
'z, -x+1/4, -y+1/4'
'x, y+1/2, z+1/2'
'-x+1/4, -y+3/4, z+1/2'
'x, -y+3/4, -z+3/4'
'-x+1/4, y+1/2, -z+3/4'
'y, z+1/2, x+1/2'
'-y+1/4, -z+3/4, x+1/2'
'y, -z+3/4, -x+3/4'
'-y+1/4, z+1/2, -x+3/4'
'z, x+1/2, y+1/2'
'-z+1/4, x+1/2, -y+3/4'
'-z+1/4, -x+3/4, y+1/2'
'z, -x+3/4, -y+3/4'
'x+1/2, y, z+1/2'
'-x+3/4, -y+1/4, z+1/2'
'x+1/2, -y+1/4, -z+3/4'
'-x+3/4, y, -z+3/4'
'y+1/2, z, x+1/2'
'-y+3/4, -z+1/4, x+1/2'
'y+1/2, -z+1/4, -x+3/4'
'-y+3/4, z, -x+3/4'
'z+1/2, x, y+1/2'
'-z+3/4, x, -y+3/4'
'-z+3/4, -x+1/4, y+1/2'
'z+1/2, -x+1/4, -y+3/4'
'x+1/2, y+1/2, z'
'-x+3/4, -y+3/4, z'
'x+1/2, -y+3/4, -z+1/4'
'-x+3/4, y+1/2, -z+1/4'
'y+1/2, z+1/2, x'
'-y+3/4, -z+3/4, x'
'y+1/2, -z+3/4, -x+1/4'
'-y+3/4, z+1/2, -x+1/4'
'z+1/2, x+1/2, y'
'-z+3/4, x+1/2, -y+1/4'
'-z+3/4, -x+3/4, y'
'z+1/2, -x+3/4, -y+1/4'
'-x, -y, -z'
'x-1/4, y-1/4, -z'
'-x, y-1/4, z-1/4'
'x-1/4, -y, z-1/4'
'-y, -z, -x'
'y-1/4, z-1/4, -x'
'-y, z-1/4, x-1/4'
'y-1/4, -z, x-1/4'
'-z, -x, -y'
'z-1/4, -x, y-1/4'
'z-1/4, x-1/4, -y'
'-z, x-1/4, y-1/4'
'-x, -y+1/2, -z+1/2'
'x-1/4, y+1/4, -z+1/2'
'-x, y+1/4, z+1/4'
'x-1/4, -y+1/2, z+1/4'
'-y, -z+1/2, -x+1/2'
'y-1/4, z+1/4, -x+1/2'
'-y, z+1/4, x+1/4'
'y-1/4, -z+1/2, x+1/4'
'-z, -x+1/2, -y+1/2'
'z-1/4, -x+1/2, y+1/4'
'z-1/4, x+1/4, -y+1/2'
'-z, x+1/4, y+1/4'
'-x+1/2, -y, -z+1/2'
'x+1/4, y-1/4, -z+1/2'
'-x+1/2, y-1/4, z+1/4'
'x+1/4, -y, z+1/4'
'-y+1/2, -z, -x+1/2'
'y+1/4, z-1/4, -x+1/2'
'-y+1/2, z-1/4, x+1/4'
'y+1/4, -z, x+1/4'
'-z+1/2, -x, -y+1/2'
'z+1/4, -x, y+1/4'
'z+1/4, x-1/4, -y+1/2'
'-z+1/2, x-1/4, y+1/4'
'-x+1/2, -y+1/2, -z'
'x+1/4, y+1/4, -z'
'-x+1/2, y+1/4, z-1/4'
'x+1/4, -y+1/2, z-1/4'
'-y+1/2, -z+1/2, -x'
'y+1/4, z+1/4, -x'
'-y+1/2, z+1/4, x-1/4'
'y+1/4, -z+1/2, x-1/4'
'-z+1/2, -x+1/2, -y'
'z+1/4, -x+1/2, y-1/4'
'z+1/4, x+1/4, -y'
'-z+1/2, x+1/4, y-1/4'

loop_
_atom_site_label
_atom_site_type_symbol
_atom_site_fract_x
_atom_site_fract_y
_atom_site_fract_z
_atom_site_U_iso_or_equiv
_atom_site_adp_type
_atom_site_occupancy
_atom_site_symmetry_multiplicity
_atom_site_calc_flag
_atom_site_refinement_flags
Cu Cu 0.89827(2) 0.28777(2) 0.11399(2) 0.0601(3) Uani 1 1 d .
S13 S 0.85884(4) 0.19352(4) 0.18708(4) 0.0558(6) Uani 1 1 d .
N22 N 0.86390(13) 0.27850(14) 0.14548(13) 0.0511(15) Uani 1 1 d .
N12 N 0.84526(14) 0.25186(13) 0.13979(13) 0.0469(15) Uani 1 1 d .
C73 C 0.89443(17) 0.20292(15) 0.16603(17) 0.0495(19) Uani 1 1 d .
N21 N 0.87765(13) 0.26225(14) 0.07862(14) 0.0541(16) Uani 1 1 d .
N11 N 0.86071(14) 0.23513(14) 0.08673(14) 0.0498(15) Uani 1 1 d .
C23 C 0.89249(16) 0.21589(14) 0.13479(17) 0.0416(17) Uani 1 1 d .
C11 C 0.87083(19) 0.26745(19) 0.04732(18) 0.055(2) Uani 1 1 d .
C33 C 0.9207(2) 0.21904(16) 0.11700(17) 0.057(2) Uani 1 1 d .
H33 H 0.9199 0.2265 0.0959 0.068 Uiso 1 1 calc R
C12 C 0.84431(19) 0.29727(18) 0.16288(16) 0.051(2) Uani 1 1 d .
C32 C 0.81561(18) 0.25377(19) 0.15300(16) 0.0512(19) Uani 1 1 d .
C13 C 0.85943(16) 0.22590(16) 0.12053(16) 0.0500(19) Uani 1 1 d .
H13 H 0.8451 0.2073 0.1222 0.060 Uiso 1 1 calc R
C42 C 0.85721(16) 0.32948(15) 0.17500(16) 0.069(2) Uani 1 1 d .
H42A H 0.8788 0.3324 0.1674 0.103 Uiso 1 1 calc R
H42B H 0.8570 0.3296 0.1981 0.103 Uiso 1 1 calc R
H42C H 0.8439 0.3466 0.1671 0.103 Uiso 1 1 calc R
C43 C 0.94999(18) 0.21106(16) 0.1307(2) 0.059(2) Uani 1 1 d .
H43 H 0.9687 0.2134 0.1188 0.071 Uiso 1 1 calc R
C21 C 0.84897(19) 0.2449(2) 0.03675(18) 0.062(2) Uani 1 1 d .
H21 H 0.8400 0.2440 0.0163 0.074 Uiso 1 1 calc R
C52 C 0.79034(16) 0.22851(16) 0.14999(17) 0.071(2) Uani 1 1 d .
H52A H 0.7842 0.2264 0.1279 0.106 Uiso 1 1 calc R
H52B H 0.7719 0.2345 0.1626 0.106 Uiso 1 1 calc R
H52C H 0.7986 0.2084 0.1576 0.106 Uiso 1 1 calc R
C63 C 0.92384(18) 0.19537(17) 0.17905(18) 0.061(2) Uani 1 1 d .
H63 H 0.9249 0.1872 0.1998 0.073 Uiso 1 1 calc R
C31 C 0.84266(18) 0.22419(18) 0.0615(2) 0.058(2) Uani 1 1 d .
C110 C 0.8704(2) 0.2737(2) 0.2431(2) 0.083(3) Uani 1 1 d .
H103 H 0.8858 0.2896 0.2464 0.100 Uiso 1 1 calc R
C22 C 0.81443(17) 0.28332(19) 0.16803(17) 0.055(2) Uani 1 1 d .
H22 H 0.7972 0.2921 0.1793 0.066 Uiso 1 1 calc R
C41 C 0.88450(18) 0.29540(17) 0.02944(17) 0.083(3) Uani 1 1 d .
H41A H 0.8935 0.3105 0.0444 0.124 Uiso 1 1 calc R
H41B H 0.8678 0.3057 0.0173 0.124 Uiso 1 1 calc R
H41C H 0.9010 0.2880 0.0151 0.124 Uiso 1 1 calc R
C93 C 0.8765(2) 0.2489(2) 0.22107(19) 0.074(2) Uani 1 1 d .
H93 H 0.8961 0.2484 0.2103 0.089 Uiso 1 1 calc R
C113 C 0.8421(3) 0.2747(2) 0.2598(3) 0.103(4) Uani 1 1 d .
H113 H 0.8382 0.2904 0.2753 0.124 Uiso 1 1 calc R
C83 C 0.85404(19) 0.22520(19) 0.21492(16) 0.055(2) Uani 1 1 d .
C53 C 0.95169(18) 0.19970(16) 0.16182(19) 0.061(2) Uani 1 1 d .
H53 H 0.9715 0.1950 0.1710 0.073 Uiso 1 1 calc R
C51 C 0.82217(19) 0.19519(17) 0.06349(17) 0.086(3) Uani 1 1 d .
H51A H 0.8087 0.1965 0.0822 0.129 Uiso 1 1 calc R
H51B H 0.8355 0.1764 0.0649 0.129 Uiso 1 1 calc R
H51C H 0.8089 0.1938 0.0446 0.129 Uiso 1 1 calc R
C123 C 0.8198(2) 0.2516(3) 0.2528(2) 0.094(3) Uani 1 1 d .
H123 H 0.8001 0.2525 0.2633 0.113 Uiso 1 1 calc R
C133 C 0.8249(2) 0.2267(2) 0.23062(19) 0.074(2) Uani 1 1 d .
H133 H 0.8089 0.2116 0.2266 0.089 Uiso 1 1 calc R
F1 F 0.84956(14) 0.37799(13) 0.06528(18) 0.154(2) Uani 1 1 d D
B1 B 0.8750 0.3750 0.0863(5) 0.114(7) Uani 1 2 d SD
F2 F 0.87215(16) 0.34714(16) 0.10122(14) 0.164(3) Uani 1 1 d D
F8 F 0.75258(18) 0.2104(2) 0.2426(2) 0.073(3) Uiso 0.50 1 d PDU
B3 B 0.7288(3) 0.2288(3) 0.2288(3) 0.048(8) Uiso 0.50 3 d SPD
F5 F 0.7407(3) 0.2009(3) 0.2233(3) 0.171(5) Uiso 0.50 1 d PDU
B2 B 0.9404(5) 0.3096(5) 0.3096(5) 0.45(8) Uiso 0.50 3 d SPD
F7 F 0.7452(5) 0.2452(5) 0.2452(5) 0.41(2) Uiso 0.50 3 d SPDU
F6 F 0.7096(3) 0.2096(3) 0.2096(3) 0.259(13) Uiso 0.50 3 d SPDU
F3 F 0.9384(5) 0.3106(5) 0.2791(4) 0.307(10) Uiso 0.50 1 d PD
F4 F 0.9223(4) 0.3277(4) 0.3277(4) 0.312(16) Uiso 0.50 3 d SPD

loop_
_atom_site_aniso_label
_atom_site_aniso_U_11
_atom_site_aniso_U_22
_atom_site_aniso_U_33
_atom_site_aniso_U_23
_atom_site_aniso_U_13
_atom_site_aniso_U_12
Cu 0.0604(7) 0.0585(6) 0.0615(6) -0.0064(5) 0.0075(5) -0.0082(5)
S13 0.0550(13) 0.0585(13) 0.0541(13) 0.0028(11) 0.0056(11) 0.0033(11)
N22 0.053(4) 0.047(4) 0.054(4) -0.010(3) 0.001(3) 0.005(4)
N12 0.046(4) 0.039(4) 0.056(4) 0.002(3) 0.006(3) 0.007(3)
C73 0.052(5) 0.049(5) 0.047(5) -0.008(4) -0.001(4) 0.002(4)
N21 0.059(4) 0.057(4) 0.047(4) -0.002(4) 0.006(3) -0.007(3)
N11 0.061(4) 0.045(4) 0.043(4) 0.002(3) -0.001(4) -0.011(3)
C23 0.039(5) 0.036(4) 0.049(5) -0.008(4) 0.000(4) -0.005(4)
C11 0.063(6) 0.061(6) 0.040(6) -0.009(5) 0.007(4) 0.008(5)
C33 0.067(6) 0.051(5) 0.053(5) -0.003(4) 0.002(5) 0.005(5)
C12 0.055(6) 0.056(6) 0.043(5) -0.001(4) -0.003(4) 0.014(5)
C32 0.047(5) 0.058(6) 0.049(5) 0.014(4) 0.006(4) 0.008(5)
C13 0.057(5) 0.045(5) 0.048(5) 0.004(4) 0.009(4) -0.005(4)
C42 0.068(6) 0.055(5) 0.084(6) -0.013(5) -0.004(5) 0.012(5)
C43 0.048(5) 0.052(5) 0.077(6) 0.003(5) 0.016(5) -0.003(4)
C21 0.075(6) 0.069(6) 0.042(5) 0.003(5) 0.004(5) 0.012(5)
C52 0.063(5) 0.067(5) 0.083(6) 0.023(5) 0.014(5) -0.005(5)
C63 0.038(5) 0.073(6) 0.072(6) 0.005(5) 0.000(5) 0.004(4)
C31 0.072(6) 0.048(5) 0.053(6) -0.018(5) -0.008(5) 0.007(5)
C110 0.121(9) 0.065(6) 0.062(6) -0.005(5) 0.004(6) 0.002(6)
C22 0.042(5) 0.063(6) 0.059(5) 0.003(5) 0.008(4) 0.005(5)
C41 0.102(7) 0.079(6) 0.067(6) 0.007(5) 0.027(5) -0.005(5)
C93 0.098(7) 0.056(6) 0.069(6) 0.008(5) 0.004(5) 0.003(6)
C113 0.152(12) 0.080(8) 0.079(8) 0.005(7) 0.015(8) 0.031(8)
C83 0.055(5) 0.061(6) 0.050(5) 0.014(4) 0.012(5) 0.021(5)
C53 0.042(5) 0.068(6) 0.073(6) 0.009(5) -0.008(5) 0.007(4)
C51 0.123(7) 0.056(5) 0.078(6) -0.011(5) -0.035(5) -0.017(5)
C123 0.110(9) 0.110(9) 0.062(7) 0.013(7) 0.024(6) 0.073(7)
C133 0.078(7) 0.074(6) 0.070(6) 0.011(5) 0.019(5) 0.015(5)
F1 0.125(5) 0.116(5) 0.223(7) 0.031(5) -0.035(5) -0.005(4)
B1 0.15(2) 0.078(15) 0.12(2) 0.000 0.000 -0.045(16)
F2 0.191(6) 0.166(6) 0.136(5) 0.056(5) -0.018(4) -0.016(5)

loop_
_atom_type_symbol
_atom_type_description
_atom_type_scat_dispersion_real
_atom_type_scat_dispersion_imag
_atom_type_scat_source
C C 0.0033 0.0016 'International Tables Vol C Tables 4.2.6.8 and 6.1.1.4'
Cu Cu 0.3201 1.2651 'International Tables Vol C Tables 4.2.6.8 and 6.1.1.4'
N N 0.0061 0.0033 'International Tables Vol C Tables 4.2.6.8 and 6.1.1.4'
S S 0.1246 0.1234 'International Tables Vol C Tables 4.2.6.8 and 6.1.1.4'
F F 0.0171 0.0103 'International Tables Vol C Tables 4.2.6.8 and 6.1.1.4'
B B 0.0013 0.0007 'International Tables Vol C Tables 4.2.6.8 and 6.1.1.4'
H H 0.0000 0.0000 'International Tables Vol C Tables 4.2.6.8 and 6.1.1.4'
Cl Cl 0.1484 0.1585 'International Tables Vol C Tables 4.2.6.8 and 6.1.1.4'

loop_
_geom_angle_atom_site_label_1
_geom_angle_atom_site_label_2
_geom_angle_atom_site_label_3
_geom_angle
_geom_angle_site_symmetry_1
_geom_angle_site_symmetry_3
N22 Cu N21 94.2(2) . .
N22 Cu S13 142.08(18) . 68_654
N21 Cu S13 123.69(18) . 68_654
C73 S13 C83 104.8(4) . .
C73 S13 Cu 110.5(2) . 71_645
C83 S13 Cu 110.1(2) . 71_645
C12 N22 N12 102.7(6) . .
C12 N22 Cu 133.1(5) . .
N12 N22 Cu 116.8(4) . .
C32 N12 N22 113.4(6) . .
C32 N12 C13 129.1(7) . .
N22 N12 C13 117.5(6) . .
C63 C73 C23 120.1(7) . .
C63 C73 S13 120.0(6) . .
C23 C73 S13 119.6(6) . .
C11 N21 N11 105.1(6) . .
C11 N21 Cu 135.4(6) . .
N11 N21 Cu 118.3(5) . .
C31 N11 N21 111.5(6) . .
C31 N11 C13 129.2(7) . .
N21 N11 C13 118.2(6) . .
C33 C23 C73 118.5(6) . .
C33 C23 C13 121.1(7) . .
C73 C23 C13 120.3(6) . .
N21 C11 C21 109.7(7) . .
N21 C11 C41 121.7(8) . .
C21 C11 C41 128.5(8) . .
C43 C33 C23 120.0(7) . .
C43 C33 H33 120.0 . .
C23 C33 H33 120.0 . .
N22 C12 C22 112.6(7) . .
N22 C12 C42 118.4(7) . .
C22 C12 C42 129.0(7) . .
N12 C32 C22 105.6(7) . .
N12 C32 C52 124.6(7) . .
C22 C32 C52 129.8(7) . .
N11 C13 N12 110.3(5) . .
N11 C13 C23 114.0(6) . .
N12 C13 C23 110.1(5) . .
N11 C13 H13 107.4 . .
N12 C13 H13 107.4 . .
C23 C13 H13 107.4 . .
C12 C42 H42A 109.5 . .
C12 C42 H42B 109.5 . .
H42A C42 H42B 109.5 . .
C12 C42 H42C 109.5 . .
H42A C42 H42C 109.5 . .
H42B C42 H42C 109.5 . .
C53 C43 C33 120.9(7) . .
C53 C43 H43 119.6 . .
C33 C43 H43 119.6 . .
C31 C21 C11 108.4(7) . .
C31 C21 H21 125.8 . .
C11 C21 H21 125.8 . .
C32 C52 H52A 109.5 . .
C32 C52 H52B 109.5 . .
H52A C52 H52B 109.5 . .
C32 C52 H52C 109.5 . .
H52A C52 H52C 109.5 . .
H52B C52 H52C 109.5 . .
C53 C63 C73 121.0(7) . .
C53 C63 H63 119.5 . .
C73 C63 H63 119.5 . .
C21 C31 N11 105.2(7) . .
C21 C31 C51 131.9(8) . .
N11 C31 C51 122.9(8) . .
C113 C110 C93 120.6(9) . .
C113 C110 H103 119.7 . .
C93 C110 H103 119.7 . .
C32 C22 C12 105.7(7) . .
C32 C22 H22 127.1 . .
C12 C22 H22 127.1 . .
C11 C41 H41A 109.5 . .
C11 C41 H41B 109.5 . .
H41A C41 H41B 109.5 . .
C11 C41 H41C 109.5 . .
H41A C41 H41C 109.5 . .
H41B C41 H41C 109.5 . .
C83 C93 C110 121.6(8) . .
C83 C93 H93 119.2 . .
C110 C93 H93 119.2 . .
C110 C113 C123 117.0(11) . .
C110 C113 H113 121.5 . .
C123 C113 H113 121.5 . .
C133 C83 C93 118.3(7) . .
C133 C83 S13 116.4(7) . .
C93 C83 S13 125.3(6) . .
C63 C53 C43 119.4(7) . .
C63 C53 H53 120.3 . .
C43 C53 H53 120.3 . .
C31 C51 H51A 109.5 . .
C31 C51 H51B 109.5 . .
H51A C51 H51B 109.5 . .
C31 C51 H51C 109.5 . .
H51A C51 H51C 109.5 . .
H51B C51 H51C 109.5 . .
C113 C123 C133 123.9(10) . .
C113 C123 H123 118.0 . .
C133 C123 H123 118.0 . .
C83 C133 C123 118.5(8) . .
C83 C133 H133 120.7 . .
C123 C133 H133 120.7 . .
F2 B1 F2 123.8(17) . 38_655
F2 B1 F1 108.0(4) . .
F2 B1 F1 106.8(5) 38_655 .
F2 B1 F1 106.8(5) . 38_655
F2 B1 F1 108.0(4) 38_655 38_655
F1 B1 F1 101.4(14) . 38_655
F5 F8 B3 62.6(9) . .
F5 F8 F7 109.4(15) . .
B3 F8 F7 48.5(15) . .
F7 B3 F5 113.8(11) . 29_554
F7 B3 F5 113.8(11) . .
F5 B3 F5 104.9(13) 29_554 .
F7 B3 F5 113.8(11) . 45_545
F5 B3 F5 104.9(13) 29_554 45_545
F5 B3 F5 104.9(13) . 45_545
F7 B3 F8 70.5(10) . 29_554
F5 B3 F8 45.0(6) 29_554 29_554
F5 B3 F8 136.1(7) . 29_554
F5 B3 F8 112.9(8) 45_545 29_554
F7 B3 F8 70.5(10) . .
F5 B3 F8 112.9(8) 29_554 .
F5 B3 F8 45.0(6) . .
F5 B3 F8 136.1(7) 45_545 .
F8 B3 F8 109.5(10) 29_554 .
F7 B3 F8 70.5(10) . 45_545
F5 B3 F8 136.1(7) 29_554 45_545
F5 B3 F8 112.9(8) . 45_545
F5 B3 F8 45.0(6) 45_545 45_545
F8 B3 F8 109.5(10) 29_554 45_545
F8 B3 F8 109.5(10) . 45_545
F7 B3 F6 180(4) . .
F5 B3 F6 66.2(11) 29_554 .
F5 B3 F6 66.2(11) . .
F5 B3 F6 66.2(11) 45_545 .
F8 B3 F6 109.5(10) 29_554 .
F8 B3 F6 109.5(10) . .
F8 B3 F6 109.5(10) 45_545 .
F8 F5 B3 72.4(10) . .
F8 F5 F6 129.8(13) . .
B3 F5 F6 60.3(10) . .
F3 B2 F3 95(2) 8_656 11_665
F3 B2 F3 95(2) 8_656 .
F3 B2 F3 95(2) 11_665 .
F3 B2 F4 121.3(15) 8_656 .
F3 B2 F4 121.3(15) 11_665 .
F3 B2 F4 121.3(15) . .
B3 F7 F8 61.0(13) . 29_554
B3 F7 F8 61.0(13) . .
F8 F7 F8 98.4(17) 29_554 .
B3 F7 F8 61.0(13) . 45_545
F8 F7 F8 98.4(17) 29_554 45_545
F8 F7 F8 98.4(17) . 45_545
B3 F6 F5 53.5(8) . .
B3 F6 F5 53.5(8) . 29_554
F5 F6 F5 88.2(12) . 29_554
B3 F6 F5 53.5(8) . 45_545
F5 F6 F5 88.2(12) . 45_545
F5 F6 F5 88.2(12) 29_554 45_545

loop_
_geom_bond_atom_site_label_1
_geom_bond_atom_site_label_2
_geom_bond_distance
_geom_bond_site_symmetry_2
Cu N22 1.977(6) .
Cu N21 2.007(6) .
Cu S13 2.164(2) 68_654
S13 C73 1.764(7) .
S13 C83 1.766(7) .
S13 Cu 2.164(2) 71_645
N22 C12 1.341(7) .
N22 N12 1.373(6) .
N12 C32 1.353(7) .
N12 C13 1.468(7) .
C73 C63 1.375(8) .
C73 C23 1.409(8) .
N21 C11 1.350(7) .
N21 N11 1.372(6) .
N11 C31 1.369(8) .
N11 C13 1.459(7) .
C23 C33 1.394(8) .
C23 C13 1.555(8) .
C11 C21 1.378(9) .
C11 C41 1.493(9) .
C33 C43 1.385(8) .
C33 H33 0.9300 .
C12 C22 1.388(8) .
C12 C42 1.529(8) .
C32 C22 1.380(8) .
C32 C52 1.492(8) .
C13 H13 0.9800 .
C42 H42A 0.9600 .
C42 H42B 0.9600 .
C42 H42C 0.9600 .
C43 C53 1.380(8) .
C43 H43 0.9300 .
C21 C31 1.368(9) .
C21 H21 0.9300 .
C52 H52A 0.9600 .
C52 H52B 0.9600 .
C52 H52C 0.9600 .
C63 C53 1.374(8) .
C63 H63 0.9300 .
C31 C51 1.480(9) .
C110 C113 1.368(11) .
C110 C93 1.405(9) .
C110 H103 0.9300 .
C22 H22 0.9300 .
C41 H41A 0.9600 .
C41 H41B 0.9600 .
C41 H41C 0.9600 .
C93 C83 1.381(9) .
C93 H93 0.9300 .
C113 C123 1.369(11) .
C113 H113 0.9300 .
C83 C133 1.380(9) .
C53 H53 0.9300 .
C51 H51A 0.9600 .
C51 H51B 0.9600 .
C51 H51C 0.9600 .
C123 C133 1.401(10) .
C123 H123 0.9300 .
C133 H133 0.9300 .
F1 B1 1.377(11) .
B1 F2 1.321(8) .
B1 F2 1.321(8) 38_655
B1 F1 1.377(11) 38_655
F8 F5 1.022(13) .
F8 B3 1.377(8) .
F8 F7 1.485(19) .
B3 F7 1.18(4) .
B3 F5 1.283(12) 29_554
B3 F5 1.283(12) .
B3 F5 1.283(12) 45_545
B3 F8 1.377(8) 29_554
B3 F8 1.377(8) 45_545
B3 F6 1.386(18) .
F5 F6 1.461(18) .
B2 F3 1.272(16) 8_656
B2 F3 1.272(16) 11_665
B2 F3 1.272(16) .
B2 F4 1.30(2) .
F7 F8 1.485(19) 29_554
F7 F8 1.485(19) 45_545
F6 F5 1.461(18) 29_554
F6 F5 1.461(18) 45_545

loop_
_platon_squeeze_void_nr
_platon_squeeze_void_average_x
_platon_squeeze_void_average_y
_platon_squeeze_void_average_z
_platon_squeeze_void_volume
_platon_squeeze_void_count_electrons
_platon_squeeze_void_content
1 0.000 0.000 0.000 149 40 ' '
2 0.489 -0.008 -0.008 10877 3853 ' '
3 0.125 0.125 0.125 721 257 ' '
4 0.250 0.000 0.250 149 39 ' '
5 0.375 -0.125 0.375 721 255 ' '
6 0.500 0.000 0.500 149 40 ' '
7 0.625 0.125 0.625 721 257 ' '
8 0.750 0.000 0.750 149 39 ' '
9 0.875 -0.125 0.875 721 255 ' '
10 0.250 0.250 0.000 149 42 ' '
11 0.000 0.250 0.250 149 39 ' '
12 0.750 0.250 0.500 149 42 ' '
13 0.500 0.250 0.750 149 39 ' '
14 0.875 0.375 0.375 721 255 ' '
15 0.375 0.375 0.875 721 255 ' '
16 0.500 0.500 0.000 149 40 ' '
17 0.750 0.500 0.250 149 39 ' '
18 0.000 0.500 0.500 149 40 ' '
19 0.250 0.500 0.750 149 39 ' '
20 0.625 0.625 0.125 721 257 ' '
21 0.125 0.625 0.625 721 257 ' '
22 0.750 0.750 0.000 149 42 ' '
23 0.500 0.750 0.250 149 39 ' '
24 0.250 0.750 0.500 149 42 ' '
25 0.000 0.750 0.750 149 39 ' '
